data_2206080
loop_
_publ_author_name
'Wei, Yi-Jun'

_publ_section_title
;
 Bis{1-[3-(cyclohexylamino)propyliminomethyl]naphth-2-olato}nickel(II)
;
_journal_issue 6
_journal_name_full 'Acta Crystallographica Section E'
_journal_page_first m1088
_journal_page_last m1089
_journal_paper_doi 10.1107/S1600536805012286
_journal_volume 61
_journal_year 2005
_chemical_formula_iupac '[Ni (C20 H25 N2 O)2]'
_chemical_formula_moiety 'C40 H50 N4 Ni O2'
_chemical_formula_sum 'C40 H50 N4 Ni O2'
_chemical_formula_weight 677.55
_chemical_name_systematic
;
Bis{1-[3-(cyclohexylamino)propyliminomethyl]naphth-2-olato}nickel(II)
;
_space_group_IT_number 2
_symmetry_cell_setting triclinic
_symmetry_space_group_name_Hall '-P 1'
_symmetry_space_group_name_H-M 'P -1'
_atom_sites_solution_hydrogens geom
_atom_sites_solution_primary direct
_atom_sites_solution_secondary difmap
_audit_creation_method SHELXL-97
_cell_angle_alpha 79.155(2)
_cell_angle_beta 67.425(2)
_cell_angle_gamma 81.923(2)
_cell_formula_units_Z 1
_cell_length_a 9.248(2)
_cell_length_b 10.272(2)
_cell_length_c 11.399(2)
_cell_measurement_reflns_used 2530
_cell_measurement_temperature 298(2)
_cell_measurement_theta_max 24.12
_cell_measurement_theta_min 2.47
_cell_volume 979.2(3)
_computing_cell_refinement 'SAINT (Bruker, 1998)'
_computing_data_collection 'SMART (Bruker, 1998)'
_computing_data_reduction SAINT
_computing_molecular_graphics 'SHELXTL (Sheldrick, 1997b)'
_computing_publication_material SHELXTL
_computing_structure_refinement 'SHELXL97 (Sheldrick, 1997a)'
_computing_structure_solution 'SHELXS97 (Sheldrick, 1997a)'
_diffrn_ambient_temperature 298(2)
_diffrn_measured_fraction_theta_full 0.947
_diffrn_measured_fraction_theta_max 0.947
_diffrn_measurement_device_type 'Bruker SMART CCD area-detector'
_diffrn_measurement_method \w
_diffrn_radiation_monochromator graphite
_diffrn_radiation_source 'fine-focus sealed tube'
_diffrn_radiation_type MoK\a
_diffrn_radiation_wavelength 0.71073
_diffrn_reflns_av_R_equivalents 0.0263
_diffrn_reflns_av_sigmaI/netI 0.0463
_diffrn_reflns_limit_h_max 11
_diffrn_reflns_limit_h_min -11
_diffrn_reflns_limit_k_max 12
_diffrn_reflns_limit_k_min -12
_diffrn_reflns_limit_l_max 14
_diffrn_reflns_limit_l_min -14
_diffrn_reflns_number 7553
_diffrn_reflns_theta_full 26.50
_diffrn_reflns_theta_max 26.50
_diffrn_reflns_theta_min 2.47
_diffrn_standards_decay_% 0
_diffrn_standards_number 0
_exptl_absorpt_coefficient_mu 0.532
_exptl_absorpt_correction_T_max 0.9537
_exptl_absorpt_correction_T_min 0.9011
_exptl_absorpt_correction_type multi-scan
_exptl_absorpt_process_details '(SADABS; Sheldrick, 1996)'
_exptl_crystal_colour green
_exptl_crystal_density_diffrn 1.149
_exptl_crystal_density_method 'not measured'
_exptl_crystal_description block
_exptl_crystal_F_000 362
_exptl_crystal_size_max 0.20
_exptl_crystal_size_mid 0.20
_exptl_crystal_size_min 0.09
_refine_diff_density_max 1.363
_refine_diff_density_min -0.422
_refine_ls_extinction_method none
_refine_ls_goodness_of_fit_ref 1.068
_refine_ls_hydrogen_treatment mixed
_refine_ls_matrix_type full
_refine_ls_number_parameters 217
_refine_ls_number_reflns 3841
_refine_ls_number_restraints 1
_refine_ls_restrained_S_all 1.068
_refine_ls_R_factor_all 0.0784
_refine_ls_R_factor_gt 0.0705
_refine_ls_shift/su_max 0.000
_refine_ls_shift/su_mean 0.000
_refine_ls_structure_factor_coef Fsqd
_refine_ls_weighting_details 'calc w = 1/[\s^2^(Fo^2^)+(0.1292P)^2^] where P = (Fo^2^+2Fc^2^)/3'
_refine_ls_weighting_scheme calc
_refine_ls_wR_factor_gt 0.1775
_refine_ls_wR_factor_ref 0.1862
_reflns_number_gt 3329
_reflns_number_total 3841
_reflns_threshold_expression I>2\s(I)
_cod_data_source_file su6196.cif
_cod_data_source_block I
_cod_depositor_comments
;
The following automatic conversions were performed:
'_symmetry_cell_setting' value 'Triclinic' changed to 'triclinic'
according to '/home/saulius/struct/CIF-dictionaries/cif_core.dic'
dictionary named 'cif_core.dic' version 2.4.1 from 2010-06-29.

Automatic conversion script
Id: cif_fix_enum 1527 2010-12-29 10:47:43Z saulius 

The following automatic conversions were performed:

'_symmetry_cell_setting' value 'Triclinic' changed to 'triclinic'
according to /home/saulius/struct/CIF-dictionaries/cif_core.dic
dictionary named 'cif_core.dic' version 2.4.1 from 2010-06-29.

Automatic conversion script
Id: cif_fix_values 1715 2011-07-08 13:25:40Z adriana 
;
_cod_database_code 2206080
_cod_database_fobs_code 2206080

loop_
_symmetry_equiv_pos_as_xyz
'x, y, z'
'-x, -y, -z'

loop_
_atom_site_label
_atom_site_fract_x
_atom_site_fract_y
_atom_site_fract_z
_atom_site_U_iso_or_equiv
_atom_site_adp_type
_atom_site_calc_flag
_atom_site_refinement_flags
_atom_site_occupancy
_atom_site_type_symbol
Ni1 0.5000 0.5000 0.5000 0.0313(2) Uani d S 1 Ni
O1 0.6362(2) 0.3626(2) 0.4163(2) 0.0367(5) Uani d . 1 O
N1 0.5752(3) 0.6244(2) 0.3445(2) 0.0342(5) Uani d . 1 N
N2 0.3312(3) 0.4553(3) 0.4453(3) 0.0356(5) Uani d D 1 N
C1 0.8270(4) 0.5022(3) 0.2573(3) 0.0379(7) Uani d . 1 C
C2 0.7737(4) 0.3788(3) 0.3264(3) 0.0372(7) Uani d . 1 C
C3 0.8744(5) 0.2611(4) 0.2918(4) 0.0498(8) Uani d . 1 C
H3 0.8379 0.1779 0.3312 0.060 Uiso calc R 1 H
C4 1.0214(5) 0.2697(5) 0.2027(4) 0.0612(11) Uani d . 1 C
H4 1.0828 0.1917 0.1807 0.073 Uiso calc R 1 H
C5 1.0855(4) 0.3935(5) 0.1414(3) 0.0541(10) Uani d . 1 C
C6 1.2437(5) 0.4034(7) 0.0551(4) 0.0754(15) Uani d . 1 C
H6 1.3083 0.3260 0.0370 0.090 Uiso calc R 1 H
C7 1.3022(5) 0.5207(7) -0.0008(4) 0.0804(17) Uani d . 1 C
H7 1.4056 0.5242 -0.0582 0.096 Uiso calc R 1 H
C8 1.2086(5) 0.6381(7) 0.0267(4) 0.0783(15) Uani d . 1 C
H8 1.2508 0.7197 -0.0101 0.094 Uiso calc R 1 H
C9 1.0532(4) 0.6335(5) 0.1086(4) 0.0615(10) Uani d . 1 C
H9 0.9909 0.7124 0.1245 0.074 Uiso calc R 1 H
C10 0.9875(4) 0.5112(4) 0.1684(3) 0.0465(8) Uani d . 1 C
C11 0.7142(4) 0.6138(3) 0.2591(3) 0.0370(6) Uani d . 1 C
H11 0.7442 0.6845 0.1928 0.044 Uiso calc R 1 H
C12 0.4670(4) 0.7348(3) 0.3191(3) 0.0422(7) Uani d . 1 C
H12A 0.5156 0.7806 0.2325 0.051 Uiso calc R 1 H
H12B 0.4476 0.7977 0.3781 0.051 Uiso calc R 1 H
C13 0.3098(4) 0.6869(3) 0.3339(4) 0.0491(8) Uani d . 1 C
H13A 0.2311 0.7060 0.4155 0.059 Uiso calc R 1 H
H13B 0.2764 0.7366 0.2663 0.059 Uiso calc R 1 H
C14 0.3179(4) 0.5404(3) 0.3283(4) 0.0442(8) Uani d . 1 C
H14A 0.2244 0.5211 0.3177 0.053 Uiso calc R 1 H
H14B 0.4079 0.5184 0.2538 0.053 Uiso calc R 1 H
C15 0.3193(4) 0.3106(3) 0.4502(3) 0.0362(6) Uani d . 1 C
H15 0.3702 0.2627 0.5087 0.043 Uiso calc R 1 H
C16 0.1479(4) 0.2770(4) 0.5098(5) 0.0573(10) Uani d . 1 C
H16A 0.0962 0.3129 0.5900 0.069 Uiso calc R 1 H
H16B 0.0941 0.3169 0.4521 0.069 Uiso calc R 1 H
C17 0.1397(6) 0.1264(5) 0.5346(6) 0.0760(14) Uani d . 1 C
H17A 0.1837 0.0882 0.5993 0.091 Uiso calc R 1 H
H17B 0.0307 0.1060 0.5677 0.091 Uiso calc R 1 H
C18 0.2279(6) 0.0646(4) 0.4141(6) 0.0724(13) Uani d . 1 C
H18A 0.1736 0.0916 0.3546 0.087 Uiso calc R 1 H
H18B 0.2297 -0.0314 0.4355 0.087 Uiso calc R 1 H
C19 0.3966(6) 0.1059(4) 0.3493(5) 0.0639(11) Uani d . 1 C
H19A 0.4552 0.0683 0.4040 0.077 Uiso calc R 1 H
H19B 0.4467 0.0707 0.2687 0.077 Uiso calc R 1 H
C20 0.4013(5) 0.2567(4) 0.3238(4) 0.0508(8) Uani d . 1 C
H20A 0.5093 0.2802 0.2854 0.061 Uiso calc R 1 H
H20B 0.3489 0.2948 0.2647 0.061 Uiso calc R 1 H
H2 0.247(4) 0.489(5) 0.506(4) 0.080 Uiso d D 1 H

loop_
_atom_site_aniso_label
_atom_site_aniso_U_11
_atom_site_aniso_U_22
_atom_site_aniso_U_33
_atom_site_aniso_U_12
_atom_site_aniso_U_13
_atom_site_aniso_U_23
Ni1 0.0290(3) 0.0282(3) 0.0374(3) -0.00427(19) -0.0132(2) -0.0027(2)
O1 0.0322(11) 0.0322(10) 0.0448(12) -0.0026(8) -0.0128(9) -0.0067(9)
N1 0.0337(13) 0.0295(12) 0.0403(13) -0.0053(10) -0.0150(11) -0.0018(10)
N2 0.0343(13) 0.0354(13) 0.0415(14) -0.0048(10) -0.0182(11) -0.0055(10)
C1 0.0330(15) 0.0452(17) 0.0351(15) -0.0014(12) -0.0116(12) -0.0081(13)
C2 0.0354(15) 0.0433(17) 0.0365(15) 0.0027(12) -0.0164(13) -0.0122(12)
C3 0.052(2) 0.052(2) 0.0450(18) 0.0123(16) -0.0203(16) -0.0133(15)
C4 0.057(2) 0.077(3) 0.052(2) 0.029(2) -0.0262(19) -0.026(2)
C5 0.0370(17) 0.093(3) 0.0319(16) 0.0100(18) -0.0122(14) -0.0201(17)
C6 0.042(2) 0.138(5) 0.042(2) 0.018(3) -0.0127(18) -0.026(3)
C7 0.037(2) 0.159(6) 0.037(2) -0.009(3) -0.0050(17) -0.010(3)
C8 0.043(2) 0.132(5) 0.047(2) -0.025(3) -0.0059(18) 0.008(2)
C9 0.0374(19) 0.087(3) 0.051(2) -0.0163(19) -0.0061(16) 0.0000(19)
C10 0.0337(16) 0.073(2) 0.0333(16) -0.0039(15) -0.0118(13) -0.0098(15)
C11 0.0356(15) 0.0376(15) 0.0381(16) -0.0100(12) -0.0137(13) -0.0002(12)
C12 0.0402(17) 0.0311(15) 0.0533(19) -0.0037(12) -0.0193(14) 0.0037(13)
C13 0.050(2) 0.0396(18) 0.063(2) -0.0017(14) -0.0321(17) 0.0039(15)
C14 0.0518(19) 0.0368(16) 0.0542(19) -0.0057(14) -0.0336(16) 0.0014(14)
C15 0.0353(15) 0.0329(15) 0.0443(16) -0.0070(11) -0.0176(13) -0.0056(12)
C16 0.0402(18) 0.053(2) 0.081(3) -0.0153(16) -0.0186(18) -0.0126(19)
C17 0.059(3) 0.051(2) 0.117(4) -0.025(2) -0.030(3) 0.002(2)
C18 0.085(3) 0.043(2) 0.112(4) -0.009(2) -0.057(3) -0.017(2)
C19 0.078(3) 0.047(2) 0.078(3) 0.0054(19) -0.038(2) -0.0250(19)
C20 0.055(2) 0.048(2) 0.054(2) -0.0016(16) -0.0222(17) -0.0157(16)

loop_
_atom_type_symbol
_atom_type_description
_atom_type_scat_dispersion_real
_atom_type_scat_dispersion_imag
_atom_type_scat_source
C C 0.0033 0.0016 'International Tables Vol C Tables 4.2.6.8 and 6.1.1.4'
H H 0.0000 0.0000 'International Tables Vol C Tables 4.2.6.8 and 6.1.1.4'
N N 0.0061 0.0033 'International Tables Vol C Tables 4.2.6.8 and 6.1.1.4'
O O 0.0106 0.0060 'International Tables Vol C Tables 4.2.6.8 and 6.1.1.4'
Ni Ni 0.3393 1.1124 'International Tables Vol C Tables 4.2.6.8 and 6.1.1.4'

loop_
_geom_angle_atom_site_label_1
_geom_angle_atom_site_label_2
_geom_angle_atom_site_label_3
_geom_angle_site_symmetry_1
_geom_angle_site_symmetry_3
_geom_angle
_geom_angle_publ_flag
O1 Ni1 O1 . 2_666 180 y
O1 Ni1 N1 . . 90.28(10) y
O1 Ni1 N1 2_666 . 89.72(10) y
O1 Ni1 N1 . 2_666 89.72(10) ?
O1 Ni1 N1 2_666 2_666 90.28(10) ?
N1 Ni1 N1 . 2_666 180 y
O1 Ni1 N2 . 2_666 90.34(10) y
O1 Ni1 N2 2_666 2_666 89.66(10) ?
N1 Ni1 N2 . 2_666 90.11(11) y
N1 Ni1 N2 2_666 2_666 89.89(11) ?
O1 Ni1 N2 . . 89.66(10) y
O1 Ni1 N2 2_666 . 90.34(10) ?
N1 Ni1 N2 . . 89.89(11) y
N1 Ni1 N2 2_666 . 90.11(11) ?
N2 Ni1 N2 2_666 . 180 y
C2 O1 Ni1 . . 124.8(2) ?
C11 N1 C12 . . 117.8(3) ?
C11 N1 Ni1 . . 123.6(2) ?
C12 N1 Ni1 . . 118.6(2) ?
C14 N2 C15 . . 114.2(2) ?
C14 N2 Ni1 . . 115.2(2) ?
C15 N2 Ni1 . . 115.73(18) ?
C14 N2 H2 . . 100(4) ?
C15 N2 H2 . . 110(3) ?
Ni1 N2 H2 . . 99(4) ?
C2 C1 C11 . . 118.8(3) ?
C2 C1 C10 . . 120.2(3) ?
C11 C1 C10 . . 120.1(3) ?
O1 C2 C1 . . 124.5(3) ?
O1 C2 C3 . . 117.2(3) ?
C1 C2 C3 . . 118.2(3) ?
C4 C3 C2 . . 120.8(4) ?
C4 C3 H3 . . 119.6 ?
C2 C3 H3 . . 119.6 ?
C3 C4 C5 . . 122.4(4) ?
C3 C4 H4 . . 118.8 ?
C5 C4 H4 . . 118.8 ?
C10 C5 C4 . . 118.3(3) ?
C10 C5 C6 . . 119.0(5) ?
C4 C5 C6 . . 122.7(4) ?
C7 C6 C5 . . 121.8(5) ?
C7 C6 H6 . . 119.1 ?
C5 C6 H6 . . 119.1 ?
C6 C7 C8 . . 120.2(4) ?
C6 C7 H7 . . 119.9 ?
C8 C7 H7 . . 119.9 ?
C9 C8 C7 . . 120.2(5) ?
C9 C8 H8 . . 119.9 ?
C7 C8 H8 . . 119.9 ?
C8 C9 C10 . . 121.0(5) ?
C8 C9 H9 . . 119.5 ?
C10 C9 H9 . . 119.5 ?
C9 C10 C5 . . 117.8(3) ?
C9 C10 C1 . . 122.7(4) ?
C5 C10 C1 . . 119.4(3) ?
N1 C11 C1 . . 125.6(3) ?
N1 C11 H11 . . 117.2 ?
C1 C11 H11 . . 117.2 ?
N1 C12 C13 . . 112.0(3) ?
N1 C12 H12A . . 109.2 ?
C13 C12 H12A . . 109.2 ?
N1 C12 H12B . . 109.2 ?
C13 C12 H12B . . 109.2 ?
H12A C12 H12B . . 107.9 ?
C14 C13 C12 . . 113.4(3) ?
C14 C13 H13A . . 108.9 ?
C12 C13 H13A . . 108.9 ?
C14 C13 H13B . . 108.9 ?
C12 C13 H13B . . 108.9 ?
H13A C13 H13B . . 107.7 ?
N2 C14 C13 . . 112.9(3) ?
N2 C14 H14A . . 109.0 ?
C13 C14 H14A . . 109.0 ?
N2 C14 H14B . . 109.0 ?
C13 C14 H14B . . 109.0 ?
H14A C14 H14B . . 107.8 ?
N2 C15 C20 . . 115.7(3) ?
N2 C15 C16 . . 110.6(3) ?
C20 C15 C16 . . 110.3(3) ?
N2 C15 H15 . . 106.5 ?
C20 C15 H15 . . 106.5 ?
C16 C15 H15 . . 106.5 ?
C17 C16 C15 . . 109.7(3) ?
C17 C16 H16A . . 109.7 ?
C15 C16 H16A . . 109.7 ?
C17 C16 H16B . . 109.7 ?
C15 C16 H16B . . 109.7 ?
H16A C16 H16B . . 108.2 ?
C18 C17 C16 . . 111.8(4) ?
C18 C17 H17A . . 109.3 ?
C16 C17 H17A . . 109.3 ?
C18 C17 H17B . . 109.3 ?
C16 C17 H17B . . 109.3 ?
H17A C17 H17B . . 107.9 ?
C17 C18 C19 . . 111.6(4) ?
C17 C18 H18A . . 109.3 ?
C19 C18 H18A . . 109.3 ?
C17 C18 H18B . . 109.3 ?
C19 C18 H18B . . 109.3 ?
H18A C18 H18B . . 108.0 ?
C20 C19 C18 . . 111.5(4) ?
C20 C19 H19A . . 109.3 ?
C18 C19 H19A . . 109.3 ?
C20 C19 H19B . . 109.3 ?
C18 C19 H19B . . 109.3 ?
H19A C19 H19B . . 108.0 ?
C15 C20 C19 . . 108.7(3) ?
C15 C20 H20A . . 109.9 ?
C19 C20 H20A . . 109.9 ?
C15 C20 H20B . . 109.9 ?
C19 C20 H20B . . 109.9 ?
H20A C20 H20B . . 108.3 ?

loop_
_geom_bond_atom_site_label_1
_geom_bond_atom_site_label_2
_geom_bond_site_symmetry_2
_geom_bond_distance
_geom_bond_publ_flag
Ni1 O1 . 1.890(2) y
Ni1 O1 2_666 1.890(2) ?
Ni1 N1 . 1.926(2) y
Ni1 N1 2_666 1.926(2) ?
Ni1 N2 2_666 2.023(2) ?
Ni1 N2 . 2.023(2) y
O1 C2 . 1.300(4) ?
N1 C11 . 1.285(4) ?
N1 C12 . 1.467(4) ?
N2 C14 . 1.488(4) ?
N2 C15 . 1.495(4) ?
N2 H2 . 0.90(4) ?
C1 C2 . 1.404(5) ?
C1 C11 . 1.435(4) ?
C1 C10 . 1.445(5) ?
C2 C3 . 1.437(5) ?
C3 C4 . 1.352(6) ?
C3 H3 . 0.9300 ?
C4 C5 . 1.420(7) ?
C4 H4 . 0.9300 ?
C5 C10 . 1.412(6) ?
C5 C6 . 1.421(6) ?
C6 C7 . 1.334(9) ?
C6 H6 . 0.9300 ?
C7 C8 . 1.393(9) ?
C7 H7 . 0.9300 ?
C8 C9 . 1.383(6) ?
C8 H8 . 0.9300 ?
C9 C10 . 1.409(6) ?
C9 H9 . 0.9300 ?
C11 H11 . 0.9300 ?
C12 C13 . 1.538(5) ?
C12 H12A . 0.9700 ?
C12 H12B . 0.9700 ?
C13 C14 . 1.508(5) ?
C13 H13A . 0.9700 ?
C13 H13B . 0.9700 ?
C14 H14A . 0.9700 ?
C14 H14B . 0.9700 ?
C15 C20 . 1.518(5) ?
C15 C16 . 1.527(5) ?
C15 H15 . 0.9800 ?
C16 C17 . 1.527(6) ?
C16 H16A . 0.9700 ?
C16 H16B . 0.9700 ?
C17 C18 . 1.509(8) ?
C17 H17A . 0.9700 ?
C17 H17B . 0.9700 ?
C18 C19 . 1.531(7) ?
C18 H18A . 0.9700 ?
C18 H18B . 0.9700 ?
C19 C20 . 1.524(6) ?
C19 H19A . 0.9700 ?
C19 H19B . 0.9700 ?
C20 H20A . 0.9700 ?
C20 H20B . 0.9700 ?
